data_7116527
loop_
_publ_author_name
'Yan-Qin He'
'Yu-Wu Zhong'

_publ_section_title
;
 The synthesis of 2- and 2,7-functionalized pyrene derivatives through
 Ru(II)-catalyzed C-H activation
;
_journal_name_full Chem.Commun.
_journal_page_first 3411
_journal_paper_doi 10.1039/C4cc09480H
_journal_volume 51
_journal_year 2015
_chemical_formula_moiety 'C28 H17 N'
_chemical_formula_sum 'C28 H17 N'
_chemical_formula_weight 367.42
_chemical_name_systematic
;
 ?
;
_space_group_crystal_system triclinic
_space_group_IT_number 2
_space_group_name_Hall '-P 1'
_space_group_name_H-M_alt 'P -1'
_symmetry_space_group_name_Hall '-P 1'
_symmetry_space_group_name_H-M 'P -1'
_atom_sites_solution_hydrogens geom
_audit_creation_date 2014-09-11
_audit_creation_method
;
Olex2 1.2
(compiled 2013.12.10 svn.r2850 for OlexSys, GUI svn.r4736)
;
_audit_update_record
;
2014-10-22 deposited with the CCDC.
2015-01-20 downloaded from the CCDC.
;
_cell_angle_alpha 86.217(6)
_cell_angle_beta 89.836(7)
_cell_angle_gamma 85.622(7)
_cell_formula_units_Z 4
_cell_length_a 3.8489(7)
_cell_length_b 17.796(3)
_cell_length_c 25.127(5)
_cell_measurement_reflns_used 5464
_cell_measurement_temperature 173.1500
_cell_measurement_theta_max 27.4786
_cell_measurement_theta_min 1.1501
_cell_volume 1712.3(5)
_computing_cell_refinement 'CrystalClear (Rigaku Inc., 2007)'
_computing_data_collection 'CrystalClear (Rigaku Inc., 2007)'
_computing_data_reduction 'CrystalClear (Rigaku Inc., 2007)'
_computing_molecular_graphics 'Olex2 (Dolomanov et al., 2009)'
_computing_publication_material 'Olex2 (Dolomanov et al., 2009)'
_computing_structure_refinement 'SHELXL (Sheldrick, 2013)'
_computing_structure_solution
;
'SHELXS (Sheldrick, 2013)'
;
_diffrn_ambient_temperature 173.1500
_diffrn_detector_area_resol_mean 28.5714
_diffrn_measured_fraction_theta_full 0.991
_diffrn_measured_fraction_theta_max 0.990
_diffrn_measurement_device
;
Saturn724+ (2x2 bin mode)
;
_diffrn_measurement_device_details
;
AFC10: Fixed Chi 2 circle
;
_diffrn_measurement_device_type 'MM007-HF CCD(Saturn 724+)'
_diffrn_measurement_method '\w scans at fixed \c = 45\%'
_diffrn_orient_matrix_type d*Trek
_diffrn_orient_matrix_UB_11 0.0348
_diffrn_orient_matrix_UB_12 0.0234
_diffrn_orient_matrix_UB_13 0.2572
_diffrn_orient_matrix_UB_21 0.0552
_diffrn_orient_matrix_UB_22 -0.0018
_diffrn_orient_matrix_UB_23 -0.0117
_diffrn_orient_matrix_UB_31 -0.0020
_diffrn_orient_matrix_UB_32 0.0397
_diffrn_orient_matrix_UB_33 -0.0032
_diffrn_radiation_detector CCD
_diffrn_radiation_monochromator Confocal
_diffrn_radiation_type MoK\a
_diffrn_radiation_wavelength 0.71073
_diffrn_reflns_av_R_equivalents 0.0417
_diffrn_reflns_av_unetI/netI 0.0577
_diffrn_reflns_Laue_measured_fraction_full 0.991
_diffrn_reflns_Laue_measured_fraction_max 0.990
_diffrn_reflns_limit_h_max 4
_diffrn_reflns_limit_h_min -4
_diffrn_reflns_limit_k_max 23
_diffrn_reflns_limit_k_min -22
_diffrn_reflns_limit_l_max 32
_diffrn_reflns_limit_l_min -32
_diffrn_reflns_number 15329
_diffrn_reflns_point_group_measured_fraction_full 0.991
_diffrn_reflns_point_group_measured_fraction_max 0.990
_diffrn_reflns_theta_full 25.242
_diffrn_reflns_theta_max 27.500
_diffrn_reflns_theta_min 0.812
_diffrn_source 'Rotating Anode'
_diffrn_source_current 24.0000
_diffrn_source_power 1.2000
_diffrn_source_voltage 50.0000
_exptl_absorpt_coefficient_mu 0.082
_exptl_absorpt_correction_T_max 1.0000
_exptl_absorpt_correction_T_min 0.6923
_exptl_absorpt_correction_type multi-scan
_exptl_absorpt_process_details 'CrystalClear (Rigaku Inc., 2007)'
_exptl_crystal_colour Colorless
_exptl_crystal_density_diffrn 1.425
_exptl_crystal_description block
_exptl_crystal_F_000 768
_exptl_crystal_size_max 0.15
_exptl_crystal_size_mid 0.13
_exptl_crystal_size_min 0.09
_refine_diff_density_max 0.350
_refine_diff_density_min -0.238
_refine_diff_density_rms 0.057
_refine_ls_extinction_method none
_refine_ls_goodness_of_fit_ref 1.142
_refine_ls_hydrogen_treatment constr
_refine_ls_matrix_type full
_refine_ls_number_parameters 525
_refine_ls_number_reflns 7702
_refine_ls_number_restraints 0
_refine_ls_restrained_S_all 1.142
_refine_ls_R_factor_all 0.1007
_refine_ls_R_factor_gt 0.0801
_refine_ls_shift/su_max 0.001
_refine_ls_shift/su_mean 0.000
_refine_ls_structure_factor_coef Fsqd
_refine_ls_weighting_details 'w=1/[\s^2^(Fo^2^)+(0.0672P)^2^+1.1867P] where P=(Fo^2^+2Fc^2^)/3'
_refine_ls_weighting_scheme calc
_refine_ls_wR_factor_gt 0.1729
_refine_ls_wR_factor_ref 0.1860
_reflns_Friedel_coverage 0.000
_reflns_number_gt 6142
_reflns_number_total 7702
_reflns_threshold_expression 'I > 2\s(I)'
_cod_data_source_file c4cc09480h2.cif
_cod_data_source_block mx3256
_cod_original_cell_volume 1712.3(6)
_cod_database_code 7116527
_shelxl_version_number 2013-4
_shelx_space_group_comment
;
The symmetry employed for this shelxl refinement is uniquely defined
by the following loop, which should always be used as a source of
symmetry information in preference to the above space-group names.
They are only intended as comments.
;
_diffrn_number_total 7703
_olex2_refinement_description
;
1. Fixed Uiso
 At 1.2 times of:
  All C(H) groups
 At 1.5 times of:
  All C(H,H,H) groups
2.a Aromatic/amide H refined with riding coordinates:
 C1A(H1A), C2A(H2A), C3A(H3A), C10A(H10A), C12A(H12A), C13A(H13A), C15A(H15A),
 C17A(H17A), C18A(H18A), C20A(H20A), C21A(H21A), C22A(H22A), C24A(H24A),
 C25A(H25A), C1(H1), C2(H2), C3(H3), C10(H10), C12(H12), C13(H13), C15(H15),
 C17(H17), C18(H18), C20(H20), C21(H21), C22(H22), C24(H24), C25(H25)
2.b Idealised Me refined as rotating group:
 C14A(H14A,H14B,H14C), C14(H14D,H14E,H14F)
;

loop_
_space_group_symop_operation_xyz
'x, y, z'
'-x, -y, -z'

loop_
_atom_site_label
_atom_site_type_symbol
_atom_site_fract_x
_atom_site_fract_y
_atom_site_fract_z
_atom_site_U_iso_or_equiv
_atom_site_adp_type
_atom_site_occupancy
_atom_site_site_symmetry_order
_atom_site_calc_flag
_atom_site_refinement_flags_posn
N1A N 0.7981(5) 0.09916(11) 0.49315(8) 0.0245(4) Uani 1 1 d .
C1A C 0.7247(7) 0.05809(14) 0.45285(9) 0.0266(5) Uani 1 1 d .
H1A H 0.7683 0.0059 0.4571 0.032 Uiso 1 1 calc R
C2A C 0.5858(7) 0.08967(14) 0.40470(10) 0.0279(5) Uani 1 1 d .
H2A H 0.5310 0.0594 0.3776 0.033 Uiso 1 1 calc R
C3A C 0.5321(6) 0.16652(14) 0.39831(9) 0.0266(5) Uani 1 1 d .
H3A H 0.4413 0.1890 0.3663 0.032 Uiso 1 1 calc R
C4A C 0.6122(6) 0.21175(13) 0.43932(9) 0.0213(5) Uani 1 1 d .
C5A C 0.7353(6) 0.17514(13) 0.48786(9) 0.0204(5) Uani 1 1 d .
C6A C 0.8189(6) 0.21894(13) 0.53293(9) 0.0193(5) Uani 1 1 d .
C7A C 0.8325(6) 0.29781(13) 0.52347(9) 0.0206(5) Uani 1 1 d .
C8A C 0.6989(6) 0.33610(13) 0.47311(9) 0.0215(5) Uani 1 1 d .
C9A C 0.5806(6) 0.29437(13) 0.43230(9) 0.0226(5) Uani 1 1 d .
C10A C 0.4450(6) 0.33230(14) 0.38492(10) 0.0265(5) Uani 1 1 d .
H10A H 0.3677 0.3040 0.3581 0.032 Uiso 1 1 calc R
C11A C 0.4236(7) 0.40961(15) 0.37710(10) 0.0290(6) Uani 1 1 d .
C12A C 0.5359(7) 0.45091(14) 0.41863(10) 0.0314(6) Uani 1 1 d .
H12A H 0.5189 0.5034 0.4147 0.038 Uiso 1 1 calc R
C13A C 0.6704(7) 0.41527(14) 0.46506(10) 0.0282(5) Uani 1 1 d .
H13A H 0.7444 0.4442 0.4918 0.034 Uiso 1 1 calc R
C14A C 0.2836(7) 0.44884(16) 0.32549(11) 0.0370(6) Uani 1 1 d .
H14A H 0.4657 0.4743 0.3074 0.055 Uiso 1 1 calc GR
H14B H 0.0950 0.4850 0.3331 0.055 Uiso 1 1 calc GR
H14C H 0.2012 0.4122 0.3032 0.055 Uiso 1 1 calc GR
C15A C 0.9701(6) 0.33974(13) 0.56266(9) 0.0236(5) Uani 1 1 d .
H15A H 0.9890 0.3912 0.5553 0.028 Uiso 1 1 calc R
C16A C 1.0782(6) 0.30719(13) 0.61184(9) 0.0213(5) Uani 1 1 d .
C17A C 1.2266(6) 0.35040(14) 0.65137(10) 0.0266(5) Uani 1 1 d .
H17A H 1.2573 0.4012 0.6431 0.032 Uiso 1 1 calc R
C18A C 1.3220(7) 0.31940(14) 0.69991(10) 0.0284(5) Uani 1 1 d .
H18A H 1.4190 0.3489 0.7243 0.034 Uiso 1 1 calc R
C19A C 1.2766(6) 0.24160(14) 0.71460(9) 0.0234(5) Uani 1 1 d .
C20A C 1.3751(6) 0.20789(15) 0.76485(9) 0.0279(5) Uani 1 1 d .
H20A H 1.4717 0.2366 0.7898 0.034 Uiso 1 1 calc R
C21A C 1.3302(6) 0.13220(15) 0.77773(9) 0.0276(5) Uani 1 1 d .
H21A H 1.4031 0.1102 0.8108 0.033 Uiso 1 1 calc R
C22A C 1.1781(6) 0.08937(14) 0.74179(9) 0.0259(5) Uani 1 1 d .
H22A H 1.1418 0.0392 0.7514 0.031 Uiso 1 1 calc R
C23A C 1.0776(6) 0.12063(13) 0.69091(9) 0.0225(5) Uani 1 1 d .
C24A C 0.9164(6) 0.07902(13) 0.65273(9) 0.0229(5) Uani 1 1 d .
H24A H 0.8678 0.0295 0.6622 0.028 Uiso 1 1 calc R
C25A C 0.8307(6) 0.10874(13) 0.60303(9) 0.0231(5) Uani 1 1 d .
H25A H 0.7262 0.0791 0.5795 0.028 Uiso 1 1 calc R
C26A C 0.8973(6) 0.18514(13) 0.58569(9) 0.0197(5) Uani 1 1 d .
C27A C 1.0341(6) 0.22945(13) 0.62449(9) 0.0197(5) Uani 1 1 d .
C28A C 1.1285(6) 0.19721(13) 0.67683(9) 0.0211(5) Uani 1 1 d .
N1 N 0.6222(5) 0.10008(11) -0.00795(8) 0.0238(4) Uani 1 1 d .
C1 C 0.7369(6) 0.05698(13) -0.04651(9) 0.0252(5) Uani 1 1 d .
H1 H 0.7309 0.0049 -0.0408 0.030 Uiso 1 1 calc R
C2 C 0.8648(6) 0.08540(13) -0.09474(9) 0.0253(5) Uani 1 1 d .
H2 H 0.9519 0.0533 -0.1202 0.030 Uiso 1 1 calc R
C3 C 0.8588(6) 0.16228(13) -0.10377(9) 0.0245(5) Uani 1 1 d .
H3 H 0.9399 0.1828 -0.1360 0.029 Uiso 1 1 calc R
C4 C 0.7317(6) 0.21027(13) -0.06491(9) 0.0196(5) Uani 1 1 d .
C5 C 0.6283(6) 0.17613(12) -0.01560(9) 0.0195(5) Uani 1 1 d .
C6 C 0.5019(6) 0.22231(13) 0.02776(9) 0.0191(4) Uani 1 1 d .
C7 C 0.4241(6) 0.30090(13) 0.01525(9) 0.0203(5) Uani 1 1 d .
C8 C 0.5289(6) 0.33628(13) -0.03625(9) 0.0201(5) Uani 1 1 d .
C9 C 0.6918(6) 0.29219(13) -0.07479(9) 0.0215(5) Uani 1 1 d .
C10 C 0.8010(6) 0.32766(13) -0.12361(9) 0.0237(5) Uani 1 1 d .
H10 H 0.9095 0.2981 -0.1489 0.028 Uiso 1 1 calc R
C11 C 0.7508(6) 0.40446(14) -0.13454(9) 0.0254(5) Uani 1 1 d .
C12 C 0.5911(6) 0.44792(14) -0.09553(10) 0.0273(5) Uani 1 1 d .
H12 H 0.5585 0.5001 -0.1018 0.033 Uiso 1 1 calc R
C13 C 0.4818(6) 0.41475(13) -0.04814(10) 0.0256(5) Uani 1 1 d .
H13 H 0.3737 0.4450 -0.0232 0.031 Uiso 1 1 calc R
C14 C 0.8658(7) 0.44092(15) -0.18716(10) 0.0323(6) Uani 1 1 d .
H14D H 1.0824 0.4630 -0.1823 0.049 Uiso 1 1 calc GR
H14E H 0.6918 0.4795 -0.1997 0.049 Uiso 1 1 calc GR
H14F H 0.8961 0.4034 -0.2129 0.049 Uiso 1 1 calc GR
C15 C 0.2519(6) 0.34467(13) 0.05299(9) 0.0228(5) Uani 1 1 d .
H15 H 0.1899 0.3954 0.0437 0.027 Uiso 1 1 calc R
C16 C 0.1704(6) 0.31557(13) 0.10336(9) 0.0225(5) Uani 1 1 d .
C17 C -0.0091(6) 0.36138(14) 0.14127(10) 0.0267(5) Uani 1 1 d .
H17 H -0.0817 0.4113 0.1311 0.032 Uiso 1 1 calc R
C18 C -0.0751(6) 0.33378(14) 0.19132(10) 0.0280(5) Uani 1 1 d .
H18 H -0.1923 0.3650 0.2148 0.034 Uiso 1 1 calc R
C19 C 0.0318(6) 0.25743(14) 0.20883(9) 0.0236(5) Uani 1 1 d .
C20 C -0.0368(6) 0.22719(15) 0.26028(10) 0.0292(6) Uani 1 1 d .
H20 H -0.1538 0.2575 0.2844 0.035 Uiso 1 1 calc R
C21 C 0.0668(6) 0.15292(15) 0.27585(9) 0.0294(6) Uani 1 1 d .
H21 H 0.0147 0.1336 0.3100 0.035 Uiso 1 1 calc R
C22 C 0.2469(6) 0.10723(15) 0.24118(9) 0.0276(5) Uani 1 1 d .
H22 H 0.3191 0.0577 0.2524 0.033 Uiso 1 1 calc R
C23 C 0.3226(6) 0.13495(13) 0.18895(9) 0.0229(5) Uani 1 1 d .
C24 C 0.5126(6) 0.09074(13) 0.15191(9) 0.0241(5) Uani 1 1 d .
H24 H 0.5983 0.0419 0.1629 0.029 Uiso 1 1 calc R
C25 C 0.5732(6) 0.11726(13) 0.10120(9) 0.0227(5) Uani 1 1 d .
H25 H 0.6987 0.0861 0.0785 0.027 Uiso 1 1 calc R
C26 C 0.4491(6) 0.19217(12) 0.08149(9) 0.0196(5) Uani 1 1 d .
C27 C 0.2780(6) 0.23890(13) 0.11887(9) 0.0203(5) Uani 1 1 d .
C28 C 0.2111(6) 0.21045(13) 0.17219(9) 0.0216(5) Uani 1 1 d .

loop_
_atom_site_aniso_label
_atom_site_aniso_U_11
_atom_site_aniso_U_22
_atom_site_aniso_U_33
_atom_site_aniso_U_23
_atom_site_aniso_U_13
_atom_site_aniso_U_12
N1A 0.0325(11) 0.0232(10) 0.0179(10) -0.0037(8) -0.0002(8) -0.0007(9)
C1A 0.0352(14) 0.0250(12) 0.0203(12) -0.0046(9) 0.0014(10) -0.0043(10)
C2A 0.0340(14) 0.0315(13) 0.0195(12) -0.0073(10) -0.0008(10) -0.0072(11)
C3A 0.0298(13) 0.0327(13) 0.0173(11) -0.0010(10) -0.0038(9) -0.0024(10)
C4A 0.0196(11) 0.0272(12) 0.0172(11) -0.0020(9) 0.0018(8) -0.0017(9)
C5A 0.0209(11) 0.0236(11) 0.0171(11) -0.0030(9) 0.0031(8) -0.0028(9)
C6A 0.0181(11) 0.0233(11) 0.0166(11) -0.0024(9) 0.0018(8) -0.0007(9)
C7A 0.0205(11) 0.0249(12) 0.0164(11) -0.0008(9) 0.0025(8) -0.0027(9)
C8A 0.0231(11) 0.0236(11) 0.0172(11) 0.0005(9) 0.0036(8) -0.0006(9)
C9A 0.0225(12) 0.0283(12) 0.0167(11) 0.0006(9) 0.0038(8) -0.0013(9)
C10A 0.0262(12) 0.0325(13) 0.0203(12) 0.0000(10) 0.0009(9) -0.0015(10)
C11A 0.0283(13) 0.0350(14) 0.0220(13) 0.0075(10) 0.0025(10) 0.0014(11)
C12A 0.0370(14) 0.0258(13) 0.0301(14) 0.0065(10) 0.0021(11) -0.0006(11)
C13A 0.0347(14) 0.0264(13) 0.0237(13) -0.0012(10) 0.0005(10) -0.0034(11)
C14A 0.0407(16) 0.0394(15) 0.0283(14) 0.0098(12) -0.0037(11) 0.0029(12)
C15A 0.0264(12) 0.0216(11) 0.0230(12) -0.0004(9) 0.0025(9) -0.0039(9)
C16A 0.0226(11) 0.0242(11) 0.0178(11) -0.0046(9) 0.0023(8) -0.0030(9)
C17A 0.0319(13) 0.0238(12) 0.0255(13) -0.0059(10) 0.0021(10) -0.0085(10)
C18A 0.0307(13) 0.0338(14) 0.0229(12) -0.0098(10) 0.0014(10) -0.0097(11)
C19A 0.0215(11) 0.0324(13) 0.0170(11) -0.0058(9) 0.0029(8) -0.0030(10)
C20A 0.0261(13) 0.0407(15) 0.0179(12) -0.0079(10) -0.0012(9) -0.0031(11)
C21A 0.0260(12) 0.0414(15) 0.0146(11) 0.0011(10) -0.0007(9) 0.0012(11)
C22A 0.0258(12) 0.0306(13) 0.0203(12) 0.0026(10) 0.0023(9) 0.0004(10)
C23A 0.0223(11) 0.0293(12) 0.0157(11) -0.0021(9) 0.0032(8) 0.0000(10)
C24A 0.0281(12) 0.0221(11) 0.0185(11) -0.0004(9) 0.0040(9) -0.0023(10)
C25A 0.0275(12) 0.0245(12) 0.0181(11) -0.0051(9) 0.0022(9) -0.0041(10)
C26A 0.0210(11) 0.0228(11) 0.0152(11) -0.0024(8) 0.0019(8) -0.0008(9)
C27A 0.0193(11) 0.0243(11) 0.0158(11) -0.0035(9) 0.0035(8) -0.0010(9)
C28A 0.0187(11) 0.0277(12) 0.0169(11) -0.0034(9) 0.0031(8) -0.0008(9)
N1 0.0313(11) 0.0223(10) 0.0179(10) -0.0020(8) -0.0001(8) -0.0029(8)
C1 0.0344(13) 0.0206(11) 0.0210(12) -0.0050(9) -0.0007(9) -0.0007(10)
C2 0.0311(13) 0.0266(12) 0.0179(11) -0.0052(9) 0.0026(9) 0.0034(10)
C3 0.0281(12) 0.0291(12) 0.0160(11) -0.0014(9) 0.0023(9) -0.0009(10)
C4 0.0192(11) 0.0222(11) 0.0176(11) -0.0024(9) -0.0019(8) -0.0011(9)
C5 0.0188(11) 0.0228(11) 0.0173(11) -0.0036(9) -0.0020(8) -0.0022(9)
C6 0.0181(11) 0.0234(11) 0.0161(11) -0.0021(9) -0.0023(8) -0.0039(9)
C7 0.0198(11) 0.0226(11) 0.0185(11) -0.0025(9) -0.0017(8) -0.0006(9)
C8 0.0201(11) 0.0220(11) 0.0183(11) -0.0015(9) -0.0017(8) -0.0012(9)
C9 0.0198(11) 0.0246(12) 0.0202(11) -0.0015(9) -0.0037(8) -0.0024(9)
C10 0.0255(12) 0.0289(12) 0.0170(11) -0.0010(9) -0.0005(9) -0.0052(10)
C11 0.0249(12) 0.0291(13) 0.0222(12) 0.0031(10) -0.0044(9) -0.0055(10)
C12 0.0302(13) 0.0222(12) 0.0290(13) 0.0030(10) -0.0037(10) -0.0022(10)
C13 0.0280(13) 0.0235(12) 0.0254(13) -0.0019(9) -0.0001(9) -0.0015(10)
C14 0.0371(15) 0.0351(14) 0.0246(13) 0.0058(11) 0.0001(10) -0.0077(12)
C15 0.0222(12) 0.0214(11) 0.0247(12) -0.0019(9) -0.0024(9) -0.0002(9)
C16 0.0213(11) 0.0267(12) 0.0201(12) -0.0055(9) 0.0004(9) -0.0019(9)
C17 0.0280(13) 0.0248(12) 0.0277(13) -0.0066(10) -0.0005(10) 0.0006(10)
C18 0.0274(13) 0.0343(14) 0.0236(12) -0.0138(10) 0.0025(9) 0.0003(11)
C19 0.0196(11) 0.0325(13) 0.0198(11) -0.0067(10) 0.0002(8) -0.0041(10)
C20 0.0258(13) 0.0448(15) 0.0182(12) -0.0085(10) 0.0018(9) -0.0054(11)
C21 0.0287(13) 0.0445(15) 0.0160(12) -0.0014(10) 0.0008(9) -0.0096(11)
C22 0.0304(13) 0.0331(13) 0.0193(12) 0.0015(10) -0.0031(9) -0.0045(11)
C23 0.0211(11) 0.0293(12) 0.0194(12) -0.0039(9) -0.0013(8) -0.0062(9)
C24 0.0276(12) 0.0245(12) 0.0195(12) 0.0000(9) -0.0022(9) 0.0001(10)
C25 0.0266(12) 0.0239(12) 0.0179(11) -0.0031(9) -0.0002(9) -0.0019(9)
C26 0.0224(11) 0.0211(11) 0.0155(11) -0.0023(8) -0.0025(8) -0.0025(9)
C27 0.0189(11) 0.0254(11) 0.0174(11) -0.0053(9) -0.0013(8) -0.0030(9)
C28 0.0186(11) 0.0304(12) 0.0168(11) -0.0040(9) -0.0001(8) -0.0057(9)

loop_
_atom_type_symbol
_atom_type_description
_atom_type_scat_dispersion_real
_atom_type_scat_dispersion_imag
_atom_type_scat_source
C C 0.0033 0.0016 'International Tables Vol C Tables 4.2.6.8 and 6.1.1.4'
H H 0.0000 0.0000 'International Tables Vol C Tables 4.2.6.8 and 6.1.1.4'
N N 0.0061 0.0033 'International Tables Vol C Tables 4.2.6.8 and 6.1.1.4'

loop_
_geom_angle_atom_site_label_1
_geom_angle_atom_site_label_2
_geom_angle_atom_site_label_3
_geom_angle
C1A N1A C5A 119.4(2)
N1A C1A H1A 118.5
N1A C1A C2A 123.0(2)
C2A C1A H1A 118.5
C1A C2A H2A 121.0
C3A C2A C1A 118.1(2)
C3A C2A H2A 121.0
C2A C3A H3A 119.7
C2A C3A C4A 120.7(2)
C4A C3A H3A 119.7
C3A C4A C5A 117.7(2)
C3A C4A C9A 121.9(2)
C5A C4A C9A 120.4(2)
N1A C5A C4A 121.0(2)
N1A C5A C6A 118.2(2)
C4A C5A C6A 120.7(2)
C7A C6A C5A 118.0(2)
C7A C6A C26A 118.8(2)
C26A C6A C5A 123.2(2)
C6A C7A C8A 120.3(2)
C15A C7A C6A 119.6(2)
C15A C7A C8A 120.0(2)
C9A C8A C7A 120.6(2)
C9A C8A C13A 117.7(2)
C13A C8A C7A 121.6(2)
C8A C9A C4A 118.8(2)
C8A C9A C10A 119.7(2)
C10A C9A C4A 121.5(2)
C9A C10A H10A 118.9
C11A C10A C9A 122.1(2)
C11A C10A H10A 118.9
C10A C11A C12A 117.7(2)
C10A C11A C14A 121.1(2)
C12A C11A C14A 121.2(2)
C11A C12A H12A 119.4
C13A C12A C11A 121.2(2)
C13A C12A H12A 119.4
C8A C13A H13A 119.2
C12A C13A C8A 121.5(2)
C12A C13A H13A 119.2
C11A C14A H14A 109.5
C11A C14A H14B 109.5
C11A C14A H14C 109.5
H14A C14A H14B 109.5
H14A C14A H14C 109.5
H14B C14A H14C 109.5
C7A C15A H15A 118.9
C16A C15A C7A 122.2(2)
C16A C15A H15A 118.9
C15A C16A C17A 121.8(2)
C15A C16A C27A 119.3(2)
C27A C16A C17A 118.9(2)
C16A C17A H17A 119.1
C18A C17A C16A 121.9(2)
C18A C17A H17A 119.1
C17A C18A H18A 119.5
C17A C18A C19A 121.0(2)
C19A C18A H18A 119.5
C20A C19A C18A 122.1(2)
C20A C19A C28A 119.1(2)
C28A C19A C18A 118.8(2)
C19A C20A H20A 119.6
C21A C20A C19A 120.7(2)
C21A C20A H20A 119.6
C20A C21A H21A 119.8
C22A C21A C20A 120.5(2)
C22A C21A H21A 119.8
C21A C22A H22A 119.6
C21A C22A C23A 120.7(2)
C23A C22A H22A 119.6
C22A C23A C24A 122.8(2)
C22A C23A C28A 119.4(2)
C28A C23A C24A 117.8(2)
C23A C24A H24A 118.7
C25A C24A C23A 122.5(2)
C25A C24A H24A 118.7
C24A C25A H25A 119.1
C24A C25A C26A 121.7(2)
C26A C25A H25A 119.1
C25A C26A C6A 124.0(2)
C27A C26A C6A 119.4(2)
C27A C26A C25A 116.6(2)
C16A C27A C28A 118.9(2)
C26A C27A C16A 120.0(2)
C26A C27A C28A 121.1(2)
C19A C28A C27A 120.5(2)
C23A C28A C19A 119.5(2)
C23A C28A C27A 120.0(2)
C1 N1 C5 119.0(2)
N1 C1 H1 118.2
N1 C1 C2 123.5(2)
C2 C1 H1 118.2
C1 C2 H2 121.0
C3 C2 C1 117.9(2)
C3 C2 H2 121.0
C2 C3 H3 119.6
C2 C3 C4 120.7(2)
C4 C3 H3 119.6
C3 C4 C5 117.3(2)
C3 C4 C9 122.3(2)
C5 C4 C9 120.3(2)
N1 C5 C4 121.2(2)
N1 C5 C6 117.86(19)
C4 C5 C6 120.8(2)
C7 C6 C5 117.53(19)
C7 C6 C26 118.9(2)
C26 C6 C5 123.6(2)
C6 C7 C8 120.6(2)
C15 C7 C6 119.2(2)
C15 C7 C8 120.2(2)
C9 C8 C7 120.3(2)
C9 C8 C13 117.6(2)
C13 C8 C7 122.0(2)
C8 C9 C4 119.3(2)
C8 C9 C10 119.5(2)
C10 C9 C4 121.2(2)
C9 C10 H10 119.1
C11 C10 C9 121.9(2)
C11 C10 H10 119.1
C10 C11 C12 118.0(2)
C10 C11 C14 120.9(2)
C12 C11 C14 121.0(2)
C11 C12 H12 119.5
C13 C12 C11 121.0(2)
C13 C12 H12 119.5
C8 C13 H13 119.1
C12 C13 C8 121.9(2)
C12 C13 H13 119.1
C11 C14 H14D 109.5
C11 C14 H14E 109.5
C11 C14 H14F 109.5
H14D C14 H14E 109.5
H14D C14 H14F 109.5
H14E C14 H14F 109.5
C7 C15 H15 118.7
C16 C15 C7 122.6(2)
C16 C15 H15 118.7
C15 C16 C17 121.7(2)
C15 C16 C27 119.2(2)
C27 C16 C17 119.1(2)
C16 C17 H17 119.2
C18 C17 C16 121.6(2)
C18 C17 H17 119.2
C17 C18 H18 119.4
C17 C18 C19 121.2(2)
C19 C18 H18 119.4
C20 C19 C18 122.4(2)
C20 C19 C28 119.1(2)
C28 C19 C18 118.6(2)
C19 C20 H20 119.5
C21 C20 C19 121.0(2)
C21 C20 H20 119.5
C20 C21 H21 119.7
C22 C21 C20 120.6(2)
C22 C21 H21 119.7
C21 C22 H22 119.7
C21 C22 C23 120.6(2)
C23 C22 H22 119.7
C22 C23 C24 123.0(2)
C22 C23 C28 119.3(2)
C28 C23 C24 117.8(2)
C23 C24 H24 118.8
C25 C24 C23 122.3(2)
C25 C24 H24 118.8
C24 C25 H25 119.1
C24 C25 C26 121.9(2)
C26 C25 H25 119.1
C25 C26 C6 123.9(2)
C27 C26 C6 119.5(2)
C27 C26 C25 116.6(2)
C16 C27 C28 118.9(2)
C26 C27 C16 119.9(2)
C26 C27 C28 121.2(2)
C19 C28 C27 120.6(2)
C23 C28 C19 119.4(2)
C23 C28 C27 120.0(2)

loop_
_geom_bond_atom_site_label_1
_geom_bond_atom_site_label_2
_geom_bond_distance
N1A C1A 1.330(3)
N1A C5A 1.353(3)
C1A H1A 0.9300
C1A C2A 1.391(3)
C2A H2A 0.9300
C2A C3A 1.366(3)
C3A H3A 0.9300
C3A C4A 1.398(3)
C4A C5A 1.410(3)
C4A C9A 1.465(3)
C5A C6A 1.466(3)
C6A C7A 1.413(3)
C6A C26A 1.442(3)
C7A C8A 1.472(3)
C7A C15A 1.402(3)
C8A C9A 1.402(3)
C8A C13A 1.406(3)
C9A C10A 1.410(3)
C10A H10A 0.9300
C10A C11A 1.373(3)
C11A C12A 1.403(4)
C11A C14A 1.512(3)
C12A H12A 0.9300
C12A C13A 1.374(3)
C13A H13A 0.9300
C14A H14A 0.9600
C14A H14B 0.9600
C14A H14C 0.9600
C15A H15A 0.9300
C15A C16A 1.381(3)
C16A C17A 1.440(3)
C16A C27A 1.422(3)
C17A H17A 0.9300
C17A C18A 1.345(3)
C18A H18A 0.9300
C18A C19A 1.433(3)
C19A C20A 1.402(3)
C19A C28A 1.421(3)
C20A H20A 0.9300
C20A C21A 1.388(4)
C21A H21A 0.9300
C21A C22A 1.379(3)
C22A H22A 0.9300
C22A C23A 1.404(3)
C23A C24A 1.422(3)
C23A C28A 1.413(3)
C24A H24A 0.9300
C24A C25A 1.355(3)
C25A H25A 0.9300
C25A C26A 1.442(3)
C26A C27A 1.420(3)
C27A C28A 1.436(3)
N1 C1 1.329(3)
N1 C5 1.356(3)
C1 H1 0.9300
C1 C2 1.386(3)
C2 H2 0.9300
C2 C3 1.370(3)
C3 H3 0.9300
C3 C4 1.402(3)
C4 C5 1.413(3)
C4 C9 1.459(3)
C5 C6 1.467(3)
C6 C7 1.422(3)
C6 C26 1.439(3)
C7 C8 1.470(3)
C7 C15 1.400(3)
C8 C9 1.403(3)
C8 C13 1.407(3)
C9 C10 1.419(3)
C10 H10 0.9300
C10 C11 1.375(3)
C11 C12 1.400(3)
C11 C14 1.514(3)
C12 H12 0.9300
C12 C13 1.373(3)
C13 H13 0.9300
C14 H14D 0.9600
C14 H14E 0.9600
C14 H14F 0.9600
C15 H15 0.9300
C15 C16 1.380(3)
C16 C17 1.436(3)
C16 C27 1.425(3)
C17 H17 0.9300
C17 C18 1.350(3)
C18 H18 0.9300
C18 C19 1.430(3)
C19 C20 1.400(3)
C19 C28 1.426(3)
C20 H20 0.9300
C20 C21 1.382(4)
C21 H21 0.9300
C21 C22 1.380(3)
C22 H22 0.9300
C22 C23 1.409(3)
C23 C24 1.423(3)
C23 C28 1.416(3)
C24 H24 0.9300
C24 C25 1.355(3)
C25 H25 0.9300
C25 C26 1.438(3)
C26 C27 1.423(3)
C27 C28 1.430(3)

loop_
_geom_torsion_atom_site_label_1
_geom_torsion_atom_site_label_2
_geom_torsion_atom_site_label_3
_geom_torsion_atom_site_label_4
_geom_torsion
N1A C1A C2A C3A 1.9(4)
N1A C5A C6A C7A 165.3(2)
N1A C5A C6A C26A -12.8(3)
C1A N1A C5A C4A -3.6(3)
C1A N1A C5A C6A -180.0(2)
C1A C2A C3A C4A -0.6(4)
C2A C3A C4A C5A -2.6(3)
C2A C3A C4A C9A 175.6(2)
C3A C4A C5A N1A 4.8(3)
C3A C4A C5A C6A -179.0(2)
C3A C4A C9A C8A -173.5(2)
C3A C4A C9A C10A 4.4(3)
C4A C5A C6A C7A -11.1(3)
C4A C5A C6A C26A 170.8(2)
C4A C9A C10A C11A -178.0(2)
C5A N1A C1A C2A 0.2(4)
C5A C4A C9A C8A 4.7(3)
C5A C4A C9A C10A -177.4(2)
C5A C6A C7A C8A 12.0(3)
C5A C6A C7A C15A -168.8(2)
C5A C6A C26A C25A -13.9(3)
C5A C6A C26A C27A 169.0(2)
C6A C7A C8A C9A -4.8(3)
C6A C7A C8A C13A 172.3(2)
C6A C7A C15A C16A -3.3(3)
C6A C26A C27A C16A 2.7(3)
C6A C26A C27A C28A -177.5(2)
C7A C6A C26A C25A 168.0(2)
C7A C6A C26A C27A -9.0(3)
C7A C8A C9A C4A -3.7(3)
C7A C8A C9A C10A 178.3(2)
C7A C8A C13A C12A -178.0(2)
C7A C15A C16A C17A 178.5(2)
C7A C15A C16A C27A -3.1(3)
C8A C7A C15A C16A 175.8(2)
C8A C9A C10A C11A -0.1(4)
C9A C4A C5A N1A -173.5(2)
C9A C4A C5A C6A 2.8(3)
C9A C8A C13A C12A -0.8(4)
C9A C10A C11A C12A -1.2(4)
C9A C10A C11A C14A 178.8(2)
C10A C11A C12A C13A 1.5(4)
C11A C12A C13A C8A -0.5(4)
C13A C8A C9A C4A 179.1(2)
C13A C8A C9A C10A 1.1(3)
C14A C11A C12A C13A -178.5(2)
C15A C7A C8A C9A 176.0(2)
C15A C7A C8A C13A -6.8(3)
C15A C16A C17A C18A 177.9(2)
C15A C16A C27A C26A 3.4(3)
C15A C16A C27A C28A -176.4(2)
C16A C17A C18A C19A -0.6(4)
C16A C27A C28A C19A -2.5(3)
C16A C27A C28A C23A 178.1(2)
C17A C16A C27A C26A -178.3(2)
C17A C16A C27A C28A 2.0(3)
C17A C18A C19A C20A 179.7(2)
C17A C18A C19A C28A 0.1(4)
C18A C19A C20A C21A -179.5(2)
C18A C19A C28A C23A -179.2(2)
C18A C19A C28A C27A 1.5(3)
C19A C20A C21A C22A -1.9(4)
C20A C19A C28A C23A 1.2(3)
C20A C19A C28A C27A -178.2(2)
C20A C21A C22A C23A 2.3(4)
C21A C22A C23A C24A -179.2(2)
C21A C22A C23A C28A -1.0(3)
C22A C23A C24A C25A -177.7(2)
C22A C23A C28A C19A -0.8(3)
C22A C23A C28A C27A 178.6(2)
C23A C24A C25A C26A -0.2(4)
C24A C23A C28A C19A 177.6(2)
C24A C23A C28A C27A -3.0(3)
C24A C25A C26A C6A 178.5(2)
C24A C25A C26A C27A -4.4(3)
C25A C26A C27A C16A -174.5(2)
C25A C26A C27A C28A 5.2(3)
C26A C6A C7A C8A -169.8(2)
C26A C6A C7A C15A 9.3(3)
C26A C27A C28A C19A 177.8(2)
C26A C27A C28A C23A -1.6(3)
C27A C16A C17A C18A -0.5(4)
C28A C19A C20A C21A 0.2(4)
C28A C23A C24A C25A 4.0(3)
N1 C1 C2 C3 -2.8(4)
N1 C5 C6 C7 -164.2(2)
N1 C5 C6 C26 14.9(3)
C1 N1 C5 C4 4.3(3)
C1 N1 C5 C6 -179.7(2)
C1 C2 C3 C4 0.9(4)
C2 C3 C4 C5 3.2(3)
C2 C3 C4 C9 -174.4(2)
C3 C4 C5 N1 -5.9(3)
C3 C4 C5 C6 178.2(2)
C3 C4 C9 C8 173.3(2)
C3 C4 C9 C10 -3.9(3)
C4 C5 C6 C7 11.8(3)
C4 C5 C6 C26 -169.0(2)
C4 C9 C10 C11 177.0(2)
C5 N1 C1 C2 0.1(4)
C5 C4 C9 C8 -4.2(3)
C5 C4 C9 C10 178.6(2)
C5 C6 C7 C8 -11.2(3)
C5 C6 C7 C15 170.0(2)
C5 C6 C26 C25 12.1(3)
C5 C6 C26 C27 -170.8(2)
C6 C7 C8 C9 3.2(3)
C6 C7 C8 C13 -174.6(2)
C6 C7 C15 C16 3.7(3)
C6 C26 C27 C16 -1.9(3)
C6 C26 C27 C28 178.1(2)
C7 C6 C26 C25 -168.8(2)
C7 C6 C26 C27 8.4(3)
C7 C8 C9 C4 4.7(3)
C7 C8 C9 C10 -178.0(2)
C7 C8 C13 C12 177.7(2)
C7 C15 C16 C17 -179.5(2)
C7 C15 C16 C27 2.9(3)
C8 C7 C15 C16 -175.1(2)
C8 C9 C10 C11 -0.2(3)
C9 C4 C5 N1 171.7(2)
C9 C4 C5 C6 -4.2(3)
C9 C8 C13 C12 -0.2(3)
C9 C10 C11 C12 0.8(3)
C9 C10 C11 C14 -179.3(2)
C10 C11 C12 C13 -1.2(4)
C11 C12 C13 C8 0.9(4)
C13 C8 C9 C4 -177.3(2)
C13 C8 C9 C10 -0.1(3)
C14 C11 C12 C13 179.0(2)
C15 C7 C8 C9 -178.0(2)
C15 C7 C8 C13 4.2(3)
C15 C16 C17 C18 -177.0(2)
C15 C16 C27 C26 -3.7(3)
C15 C16 C27 C28 176.3(2)
C16 C17 C18 C19 0.1(4)
C16 C27 C28 C19 1.6(3)
C16 C27 C28 C23 -178.6(2)
C17 C16 C27 C26 178.6(2)
C17 C16 C27 C28 -1.5(3)
C17 C18 C19 C20 -179.3(2)
C17 C18 C19 C28 0.0(4)
C18 C19 C20 C21 179.3(2)
C18 C19 C28 C23 179.3(2)
C18 C19 C28 C27 -0.9(3)
C19 C20 C21 C22 1.3(4)
C20 C19 C28 C23 -1.4(3)
C20 C19 C28 C27 178.4(2)
C20 C21 C22 C23 -1.3(4)
C21 C22 C23 C24 178.9(2)
C21 C22 C23 C28 -0.1(4)
C22 C23 C24 C25 177.7(2)
C22 C23 C28 C19 1.4(3)
C22 C23 C28 C27 -178.4(2)
C23 C24 C25 C26 0.1(4)
C24 C23 C28 C19 -177.6(2)
C24 C23 C28 C27 2.6(3)
C24 C25 C26 C6 -178.9(2)
C24 C25 C26 C27 3.8(3)
C25 C26 C27 C16 175.4(2)
C25 C26 C27 C28 -4.5(3)
C26 C6 C7 C8 169.6(2)
C26 C6 C7 C15 -9.2(3)
C26 C27 C28 C19 -178.5(2)
C26 C27 C28 C23 1.4(3)
C27 C16 C17 C18 0.7(4)
C28 C19 C20 C21 0.1(4)
C28 C23 C24 C25 -3.3(3)
